data_2005853
_publ_section_title
;
NaInAs~2~O~7~
;
_journal_name_full 'Acta Crystallographica C'
_journal_page_first 05
_journal_page_last 07
_journal_volume 53
_journal_year 1997
_chemical_formula_moiety 'Na In As2 O7'
_chemical_formula_structural 'Na In As2 O7'
_chemical_formula_sum 'As4 In2 Na2 O14'
_chemical_formula_weight 799.30
_space_group_IT_number 15
_symmetry_cell_setting monoclinic
_symmetry_space_group_name_Hall '-C 2yc'
_symmetry_space_group_name_H-M 'C 1 2/c 1'
_cell_angle_alpha 90.00
_cell_angle_beta 109.93(3)
_cell_angle_gamma 90.00
_cell_formula_units_Z 4
_cell_length_a 10.241(4)
_cell_length_b 8.649(3)
_cell_length_c 13.848(5)
_cell_measurement_temperature 293(2)
_cell_volume 1153.2(7)
_exptl_crystal_density_diffrn 4.604
_cod_original_sg_symbol_H-M 'C 2/c'
_cod_database_code 2005853

loop_
_symmetry_equiv_pos_as_xyz
'x, y, z'
'-x, y, -z+1/2'
'x+1/2, y+1/2, z'
'-x+1/2, y+1/2, -z+1/2'
'-x, -y, -z'
'x, -y, z-1/2'
'-x+1/2, -y+1/2, -z'
'x+1/2, -y+1/2, z-1/2'

loop_
_atom_site_label
_atom_site_occupancy
_atom_site_fract_x
_atom_site_fract_y
_atom_site_fract_z
_atom_site_U_iso_or_equiv
As1 1 0.33190(11) 0.57944(13) 0.13403(9) 0.0046(3)
As2 1 0.12312(11) 0.45795(14) -0.07648(9) 0.0054(3)
In 1 0.13978(9) 0.26712(11) 0.14112(7) 0.0129(3)
Na 1 0.0961(5) 0.8598(6) 0.1182(4) 0.0217(12)
O1 1 0.3028(8) 0.7289(10) 0.1989(6) 0.009(2)
O2 1 0.3231(8) 0.4038(10) 0.1807(6) 0.009(2)
O3 1 0.4787(8) 0.5978(9) 0.1073(6) 0.009(2)
O4 1 0.1949(8) 0.5999(9) 0.0178(6) 0.007(2)
O5 1 0.0232(8) 0.4628(10) 0.1496(6) 0.011(2)
O6 1 0.2414(8) 0.4297(9) -0.1319(6) 0.008(2)
O7 1 0.0921(8) 0.3002(10) -0.0188(6) 0.011(2)
